data_2014705
loop_
_publ_author_name
'Wang, Qing'
'Pi, Xiang-Dong'
'Su, Cheng-Yong'

_publ_section_title
;
 Bis[4-(3-pyridylmethyleneamino)phenyl]methane
;
_journal_issue 2
_journal_name_full 'Acta Crystallographica Section C'
_journal_page_first o73
_journal_page_last o74
_journal_paper_doi 10.1107/S010827010403272X
_journal_volume 61
_journal_year 2005
_chemical_formula_iupac 'C25 H20 N4'
_chemical_formula_moiety 'C25 H20 N4'
_chemical_formula_sum 'C25 H20 N4'
_chemical_formula_weight 376.45
_chemical_name_systematic
;
Bis[4-(3-pyridylmethyleneamino)phenyl]methane
;
_space_group_IT_number 7
_symmetry_cell_setting monoclinic
_symmetry_space_group_name_Hall 'P -2yc'
_symmetry_space_group_name_H-M 'P 1 c 1'
_audit_creation_method 'WinGX routine CIF_UPDATE'
_cell_angle_alpha 90
_cell_angle_beta 98.394(10)
_cell_angle_gamma 90
_cell_formula_units_Z 2
_cell_length_a 18.7505(10)
_cell_length_b 4.6414(10)
_cell_length_c 11.3866(10)
_cell_measurement_reflns_used 25
_cell_measurement_temperature 293(2)
_cell_measurement_theta_max 17.64
_cell_measurement_theta_min 8
_cell_volume 980.3(2)
_computing_cell_refinement 'CAD-4 EXPRESS'
_computing_data_collection 'CAD-4 EXPRESS (Enraf-Nonius, 1994)'
_computing_data_reduction 'XCAD4 (Harms & Wocadlo, 1995)'
_computing_molecular_graphics SHELXL97
_computing_publication_material 'Please provide missing information'
_computing_structure_refinement 'SHELXL97 (Sheldrick, 1997)'
_computing_structure_solution 'SHELXS97 (Sheldrick, 1990)'
_diffrn_measured_fraction_theta_full 0.996
_diffrn_measured_fraction_theta_max 0.996
_diffrn_measurement_device_type 'Enraf Nonius CAD-4'
_diffrn_measurement_method \w
_diffrn_radiation_type MoK\a
_diffrn_radiation_wavelength 0.71073
_diffrn_reflns_av_R_equivalents 0.0351
_diffrn_reflns_limit_h_max 22
_diffrn_reflns_limit_h_min -23
_diffrn_reflns_limit_k_max 5
_diffrn_reflns_limit_k_min -5
_diffrn_reflns_limit_l_max 14
_diffrn_reflns_limit_l_min 0
_diffrn_reflns_number 3793
_diffrn_reflns_theta_full 26
_diffrn_reflns_theta_max 26
_diffrn_reflns_theta_min 2.2
_diffrn_standards_decay_% <97%
_diffrn_standards_interval_count 3600
_diffrn_standards_interval_time 400
_diffrn_standards_number 2
_exptl_absorpt_coefficient_mu 0.077
_exptl_absorpt_correction_T_max 0.980
_exptl_absorpt_correction_T_min 0.956
_exptl_absorpt_correction_type '\y scan'
_exptl_absorpt_process_details '(North <i>et al.</i>, 1968)'
_exptl_crystal_colour yellow
_exptl_crystal_density_diffrn 1.275
_exptl_crystal_density_method 'not measured'
_exptl_crystal_description block
_exptl_crystal_F_000 396
_exptl_crystal_size_max 0.4
_exptl_crystal_size_mid 0.35
_exptl_crystal_size_min 0.26
_refine_diff_density_max 0.108
_refine_diff_density_min -0.099
_refine_ls_extinction_coef 0.028(4)
_refine_ls_extinction_expression Fc^*^=kFc[1+0.001xFc^2^\l^3^/sin(2\q)]^-1/4^
_refine_ls_extinction_method 'SHELXL97 (Sheldrick, 1997)'
_refine_ls_goodness_of_fit_ref 1.021
_refine_ls_hydrogen_treatment refall
_refine_ls_matrix_type full
_refine_ls_number_parameters 343
_refine_ls_number_reflns 1920
_refine_ls_number_restraints 2
_refine_ls_restrained_S_all 1.02
_refine_ls_R_factor_gt 0.0351
_refine_ls_shift/su_max 0.001
_refine_ls_structure_factor_coef Fsqd
_refine_ls_weighting_details 'calc w = 1/[\s^2^(Fo^2^)+(0.031P)^2^] where P=(Fo^2^+2Fc^2^)/3'
_refine_ls_weighting_scheme calc
_refine_ls_wR_factor_ref 0.0706
_reflns_number_gt 1287
_reflns_number_total 1920
_reflns_threshold_expression I>2\s(I)
_cod_data_source_file hj1037.cif
_cod_data_source_block I
_cod_depositor_comments
;
The following automatic conversions were performed:
'_symmetry_cell_setting' value 'Monoclinic' changed to 'monoclinic'
according to '/home/saulius/struct/CIF-dictionaries/cif_core.dic'
dictionary named 'cif_core.dic' version 2.4.1 from 2010-06-29.

Automatic conversion script
Id: cif_fix_enum 1527 2010-12-29 10:47:43Z saulius 

The following automatic conversions were performed:

'_symmetry_cell_setting' value 'Monoclinic' changed to 'monoclinic'
according to /home/saulius/struct/CIF-dictionaries/cif_core.dic
dictionary named 'cif_core.dic' version 2.4.1 from 2010-06-29.

Automatic conversion script
Id: cif_fix_values 1715 2011-07-08 13:25:40Z adriana 
;
_cod_original_sg_symbol_H-M 'P c'
_cod_database_code 2014705
_cod_database_fobs_code 2014705

loop_
_symmetry_equiv_pos_as_xyz
'x, y, z'
'x, -y, z+1/2'

loop_
_atom_site_label
_atom_site_fract_x
_atom_site_fract_y
_atom_site_fract_z
_atom_site_U_iso_or_equiv
_atom_site_adp_type
_atom_site_calc_flag
_atom_site_refinement_flags
_atom_site_occupancy
_atom_site_disorder_assembly
_atom_site_disorder_group
_atom_site_type_symbol
N1 1.38687(18) 0.3314(9) 1.4166(3) 0.0875(12) Uani d . 1 . . N
N2 1.21014(14) -0.0157(6) 1.1031(2) 0.0585(8) Uani d . 1 . . N
N3 0.74195(14) 0.1956(5) 0.6940(2) 0.0434(7) Uani d . 1 . . N
N4 0.60546(19) 0.7947(7) 0.4941(3) 0.0774(10) Uani d . 1 . . N
C1 1.3264(2) 0.1870(10) 1.3719(3) 0.0736(12) Uani d . 1 . . C
C2 1.4176(2) 0.4898(11) 1.3394(5) 0.0833(13) Uani d . 1 . . C
C3 1.3924(2) 0.5013(10) 1.2211(4) 0.0753(12) Uani d . 1 . . C
C4 1.3322(2) 0.3496(9) 1.1778(4) 0.0656(10) Uani d . 1 . . C
C5 1.29817(17) 0.1853(8) 1.2537(3) 0.0558(9) Uani d . 1 . . C
C6 1.23284(18) 0.0183(8) 1.2119(3) 0.0589(9) Uani d . 1 . . C
C7 1.14446(17) -0.1646(7) 1.0697(3) 0.0515(9) Uani d . 1 . . C
C8 1.1390(2) -0.3547(9) 0.9741(3) 0.0620(10) Uani d . 1 . . C
C9 1.07583(19) -0.4965(9) 0.9364(3) 0.0590(9) Uani d . 1 . . C
C10 1.01474(16) -0.4492(6) 0.9883(3) 0.0449(8) Uani d . 1 . . C
C11 1.01964(19) -0.2567(7) 1.0809(3) 0.0493(8) Uani d . 1 . . C
C12 1.08326(19) -0.1167(8) 1.1219(3) 0.0506(8) Uani d . 1 . . C
C13 0.94456(19) -0.5996(8) 0.9437(3) 0.0502(9) Uani d . 1 . . C
C14 0.88863(15) -0.3967(6) 0.8794(3) 0.0409(8) Uani d . 1 . . C
C15 0.89570(18) -0.2901(7) 0.7680(3) 0.0473(8) Uani d . 1 . . C
C16 0.84642(17) -0.1021(7) 0.7103(3) 0.0448(8) Uani d . 1 . . C
C17 0.78862(16) -0.0037(6) 0.7618(3) 0.0383(7) Uani d . 1 . . C
C18 0.78076(18) -0.1103(7) 0.8731(3) 0.0445(8) Uani d . 1 . . C
C19 0.82977(16) -0.3062(7) 0.9295(3) 0.0417(8) Uani d . 1 . . C
C20 0.69408(18) 0.3254(7) 0.7398(3) 0.0459(8) Uani d . 1 . . C
C21 0.64497(16) 0.5350(7) 0.6741(3) 0.0440(8) Uani d . 1 . . C
C22 0.59340(19) 0.6733(8) 0.7285(4) 0.0635(10) Uani d . 1 . . C
C23 0.5481(2) 0.8671(9) 0.6633(4) 0.0695(12) Uani d . 1 . . C
C24 0.5556(2) 0.9178(9) 0.5486(4) 0.0665(12) Uani d . 1 . . C
C25 0.6488(2) 0.6058(8) 0.5587(3) 0.0608(10) Uani d . 1 . . C
H16 0.8509(15) -0.025(7) 0.634(3) 0.046(8) Uiso d . 1 . . H
H15 0.9368(17) -0.346(7) 0.738(3) 0.054(9) Uiso d . 1 . . H
H18 0.7402(13) -0.058(6) 0.910(2) 0.030(7) Uiso d . 1 . . H
H24 0.5257(15) 1.058(7) 0.507(3) 0.046(9) Uiso d . 1 . . H
H13B 0.9250(16) -0.695(7) 1.012(3) 0.059(9) Uiso d . 1 . . H
H25 0.686(2) 0.504(8) 0.509(3) 0.089(12) Uiso d . 1 . . H
H13A 0.9534(15) -0.754(7) 0.891(3) 0.047(9) Uiso d . 1 . . H
H11 0.9790(15) -0.233(6) 1.116(2) 0.033(8) Uiso d . 1 . . H
H9 1.0757(19) -0.618(8) 0.872(3) 0.079(12) Uiso d . 1 . . H
H2 1.464(2) 0.605(10) 1.368(4) 0.109(15) Uiso d . 1 . . H
H8 1.182(2) -0.369(8) 0.939(3) 0.079(12) Uiso d . 1 . . H
H23 0.514(2) 0.973(9) 0.703(4) 0.091(13) Uiso d . 1 . . H
H20 0.6855(19) 0.281(8) 0.825(4) 0.083(11) Uiso d . 1 . . H
H1 1.3054(18) 0.053(8) 1.429(3) 0.070(11) Uiso d . 1 . . H
H4 1.314(2) 0.339(8) 1.102(3) 0.079(13) Uiso d . 1 . . H
H12 1.0836(15) 0.016(6) 1.184(3) 0.042(8) Uiso d . 1 . . H
H19 0.8250(16) -0.393(6) 1.007(3) 0.059(9) Uiso d . 1 . . H
H6 1.207(2) -0.095(8) 1.273(3) 0.085(12) Uiso d . 1 . . H
H22 0.5898(18) 0.630(7) 0.813(3) 0.074(11) Uiso d . 1 . . H
H3 1.414(2) 0.625(8) 1.174(4) 0.082(14) Uiso d . 1 . . H

loop_
_atom_site_aniso_label
_atom_site_aniso_U_11
_atom_site_aniso_U_22
_atom_site_aniso_U_33
_atom_site_aniso_U_12
_atom_site_aniso_U_13
_atom_site_aniso_U_23
N1 0.065(2) 0.123(3) 0.070(2) -0.004(2) -0.0091(19) -0.024(2)
N2 0.0473(16) 0.0663(18) 0.0593(19) -0.0064(15) -0.0009(14) -0.0007(15)
N3 0.0451(15) 0.0446(16) 0.0409(15) 0.0044(13) 0.0073(13) 0.0003(13)
N4 0.091(3) 0.085(2) 0.053(2) 0.035(2) -0.0018(19) 0.0046(18)
C1 0.061(3) 0.100(3) 0.060(2) 0.005(2) 0.007(2) -0.004(2)
C2 0.056(2) 0.092(3) 0.099(4) -0.012(3) 0.001(3) -0.026(3)
C3 0.057(2) 0.081(3) 0.087(3) -0.009(2) 0.008(2) -0.007(3)
C4 0.057(2) 0.077(3) 0.059(2) -0.005(2) -0.0021(19) -0.006(2)
C5 0.044(2) 0.067(2) 0.055(2) 0.0040(17) 0.0014(16) -0.0020(19)
C6 0.054(2) 0.060(2) 0.060(3) -0.0026(19) 0.0038(19) 0.0053(19)
C7 0.0447(19) 0.055(2) 0.052(2) 0.0002(18) -0.0016(16) 0.0051(18)
C8 0.048(2) 0.080(3) 0.058(2) -0.003(2) 0.0109(18) -0.007(2)
C9 0.060(2) 0.067(2) 0.049(2) 0.002(2) 0.0032(18) -0.0112(19)
C10 0.053(2) 0.0359(17) 0.0440(17) 0.0036(15) -0.0003(15) 0.0070(15)
C11 0.048(2) 0.049(2) 0.052(2) 0.0024(16) 0.0088(16) 0.0018(17)
C12 0.054(2) 0.048(2) 0.048(2) -0.0002(17) 0.0000(17) -0.0053(17)
C13 0.058(2) 0.0415(19) 0.048(2) -0.0005(17) -0.0035(17) 0.0029(17)
C14 0.0438(18) 0.0362(17) 0.0404(17) -0.0084(15) -0.0016(14) 0.0019(15)
C15 0.047(2) 0.048(2) 0.048(2) 0.0042(16) 0.0116(16) 0.0014(16)
C16 0.055(2) 0.0472(19) 0.0329(17) 0.0066(16) 0.0084(15) 0.0035(15)
C17 0.0441(17) 0.0348(15) 0.0353(16) -0.0039(14) 0.0033(14) -0.0006(14)
C18 0.0471(19) 0.0464(19) 0.0415(19) -0.0003(16) 0.0112(16) 0.0003(16)
C19 0.050(2) 0.0416(18) 0.0322(17) -0.0057(15) 0.0026(14) 0.0033(15)
C20 0.054(2) 0.0423(18) 0.0417(19) 0.0000(17) 0.0075(17) 0.0003(16)
C21 0.0411(17) 0.0433(18) 0.047(2) 0.0014(15) 0.0046(15) -0.0039(16)
C22 0.062(2) 0.066(2) 0.066(3) 0.011(2) 0.021(2) 0.010(2)
C23 0.054(2) 0.062(2) 0.094(3) 0.017(2) 0.019(2) 0.009(2)
C24 0.064(3) 0.055(2) 0.072(3) 0.009(2) -0.018(2) 0.002(2)
C25 0.076(3) 0.062(2) 0.043(2) 0.018(2) 0.0051(19) -0.0015(19)

loop_
_atom_type_symbol
_atom_type_description
_atom_type_scat_dispersion_real
_atom_type_scat_dispersion_imag
_atom_type_scat_source
C C 0.0033 0.0016 'International Tables Vol C Tables 4.2.6.8 and 6.1.1.4'
H H 0 0 'International Tables Vol C Tables 4.2.6.8 and 6.1.1.4'
N N 0.0061 0.0033 'International Tables Vol C Tables 4.2.6.8 and 6.1.1.4'

loop_
_geom_angle_atom_site_label_1
_geom_angle_atom_site_label_2
_geom_angle_atom_site_label_3
_geom_angle
C2 N1 C1 116.2(4)
C6 N2 C7 118.8(3)
C20 N3 C17 120.5(2)
C24 N4 C25 116.0(4)
N1 C1 C5 123.7(4)
N1 C1 H1 116.5(19)
C5 C1 H1 119(2)
N1 C2 C3 123.4(4)
N1 C2 H2 120(2)
C3 C2 H2 117(3)
C4 C3 C2 119.2(5)
C4 C3 H3 121(3)
C2 C3 H3 119(3)
C3 C4 C5 119.7(4)
C3 C4 H4 125(3)
C5 C4 H4 116(3)
C1 C5 C4 117.7(4)
C1 C5 C6 120.3(4)
C4 C5 C6 122.0(3)
N2 C6 C5 122.1(3)
N2 C6 H6 118(2)
C5 C6 H6 120(2)
C12 C7 C8 117.8(3)
C12 C7 N2 123.3(3)
C8 C7 N2 118.8(3)
C9 C8 C7 120.8(4)
C9 C8 H8 126(2)
C7 C8 H8 113(2)
C8 C9 C10 121.5(4)
C8 C9 H9 116(2)
C10 C9 H9 122(2)
C11 C10 C9 117.7(3)
C11 C10 C13 121.0(3)
C9 C10 C13 121.2(3)
C10 C11 C12 121.6(3)
C10 C11 H11 116.5(17)
C12 C11 H11 121.9(17)
C11 C12 C7 120.6(3)
C11 C12 H12 118.4(18)
C7 C12 H12 121.0(18)
C10 C13 C14 112.5(3)
C10 C13 H13B 109.7(18)
C14 C13 H13B 109.9(18)
C10 C13 H13A 109.4(17)
C14 C13 H13A 109.1(18)
H13B C13 H13A 106(3)
C19 C14 C15 117.3(3)
C19 C14 C13 121.9(3)
C15 C14 C13 120.8(3)
C16 C15 C14 121.3(3)
C16 C15 H15 122.6(19)
C14 C15 H15 116.0(19)
C15 C16 C17 121.6(3)
C15 C16 H16 122.2(18)
C17 C16 H16 116.1(18)
C16 C17 C18 117.6(3)
C16 C17 N3 116.3(3)
C18 C17 N3 126.1(3)
C19 C18 C17 120.5(3)
C19 C18 H18 118.6(16)
C17 C18 H18 120.8(16)
C14 C19 C18 121.7(3)
C14 C19 H19 115.3(18)
C18 C19 H19 123.0(18)
N3 C20 C21 122.7(3)
N3 C20 H20 121(2)
C21 C20 H20 116(2)
C25 C21 C22 117.3(3)
C25 C21 C20 122.2(3)
C22 C21 C20 120.5(3)
C23 C22 C21 118.6(4)
C23 C22 H22 122(2)
C21 C22 H22 119(2)
C24 C23 C22 119.3(4)
C24 C23 H23 122(2)
C22 C23 H23 118(2)
N4 C24 C23 123.8(4)
N4 C24 H24 118.1(19)
C23 C24 H24 118.0(18)
N4 C25 C21 124.9(4)
N4 C25 H25 113(2)
C21 C25 H25 122(2)

loop_
_geom_bond_atom_site_label_1
_geom_bond_atom_site_label_2
_geom_bond_site_symmetry_2
_geom_bond_distance
_geom_bond_publ_flag
N1 C2 . 1.339(6) ?
N1 C1 . 1.351(5) ?
N2 C6 . 1.259(4) ?
N2 C7 . 1.415(4) ?
N3 C20 . 1.256(3) ?
N3 C17 . 1.421(4) ?
N4 C24 . 1.325(5) ?
N4 C25 . 1.340(5) ?
C1 C5 . 1.373(5) ?
C1 H1 . 1.02(4) ?
C2 C3 . 1.362(6) ?
C2 H2 . 1.03(5) ?
C3 C4 . 1.361(5) ?
C3 H3 . 0.92(4) ?
C4 C5 . 1.377(5) ?
C4 H4 . 0.88(4) ?
C5 C6 . 1.469(4) ?
C6 H6 . 1.05(4) ?
C7 C12 . 1.385(5) ?
C7 C8 . 1.393(5) ?
C8 C9 . 1.369(5) ?
C8 H8 . 0.96(4) ?
C9 C10 . 1.381(4) ?
C9 H9 . 0.93(4) ?
C10 C11 . 1.375(5) ?
C10 C13 . 1.511(5) ?
C11 C12 . 1.379(5) ?
C11 H11 . 0.92(3) ?
C12 H12 . 0.93(3) ?
C13 C14 . 1.516(4) ?
C13 H13B . 1.01(4) ?
C13 H13A . 0.97(3) ?
C14 C19 . 1.380(4) ?
C14 C15 . 1.386(4) ?
C15 C16 . 1.367(5) ?
C15 H15 . 0.93(3) ?
C16 C17 . 1.383(4) ?
C16 H16 . 0.96(3) ?
C17 C18 . 1.388(4) ?
C18 C19 . 1.382(4) ?
C18 H18 . 0.95(3) ?
C19 H19 . 0.98(3) ?
C20 C21 . 1.467(4) ?
C20 H20 . 1.03(4) ?
C21 C25 . 1.367(5) ?
C21 C22 . 1.381(5) ?
C22 C23 . 1.377(5) ?
C22 H22 . 1.00(4) ?
C23 C24 . 1.355(6) ?
C23 H23 . 0.98(4) ?
C24 H24 . 0.94(3) ?
C25 H25 . 1.07(4) ?

loop_
_geom_torsion_atom_site_label_1
_geom_torsion_atom_site_label_2
_geom_torsion_atom_site_label_3
_geom_torsion_atom_site_label_4
_geom_torsion
C2 N1 C1 C5 3.1(6)
C1 N1 C2 C3 -2.4(7)
N1 C2 C3 C4 1.3(7)
C2 C3 C4 C5 -0.6(6)
N1 C1 C5 C4 -2.6(6)
N1 C1 C5 C6 178.9(3)
C3 C4 C5 C1 1.2(6)
C3 C4 C5 C6 179.7(4)
C7 N2 C6 C5 -176.2(3)
C1 C5 C6 N2 -171.6(4)
C4 C5 C6 N2 10.0(5)
C6 N2 C7 C12 44.3(5)
C6 N2 C7 C8 -140.4(3)
C12 C7 C8 C9 -2.3(5)
N2 C7 C8 C9 -178.0(4)
C7 C8 C9 C10 2.4(6)
C8 C9 C10 C11 -0.9(5)
C8 C9 C10 C13 178.1(3)
C9 C10 C11 C12 -0.6(5)
C13 C10 C11 C12 -179.6(3)
C10 C11 C12 C7 0.6(5)
C8 C7 C12 C11 0.8(5)
N2 C7 C12 C11 176.3(3)
C11 C10 C13 C14 70.4(4)
C9 C10 C13 C14 -108.6(4)
C10 C13 C14 C19 -106.9(3)
C10 C13 C14 C15 71.8(4)
C19 C14 C15 C16 0.2(4)
C13 C14 C15 C16 -178.5(3)
C14 C15 C16 C17 1.9(5)
C15 C16 C17 C18 -2.2(5)
C15 C16 C17 N3 178.8(3)
C20 N3 C17 C16 -170.3(3)
C20 N3 C17 C18 10.7(4)
C16 C17 C18 C19 0.5(4)
N3 C17 C18 C19 179.4(3)
C15 C14 C19 C18 -1.9(4)
C13 C14 C19 C18 176.8(3)
C17 C18 C19 C14 1.6(5)
C17 N3 C20 C21 179.4(3)
N3 C20 C21 C25 -0.9(5)
N3 C20 C21 C22 -179.7(3)
C25 C21 C22 C23 1.6(5)
C20 C21 C22 C23 -179.6(3)
C21 C22 C23 C24 -0.4(6)
C25 N4 C24 C23 1.5(6)
C22 C23 C24 N4 -1.2(6)
C24 N4 C25 C21 -0.2(6)
C22 C21 C25 N4 -1.3(6)
C20 C21 C25 N4 179.9(4)

loop_
_cod_related_entry_id
_cod_related_entry_database
_cod_related_entry_code
1 ChemSpider 30654017
